data_7054393
loop_
_publ_author_name
'Sobiesiak, Marta'
'Muzio\/l, Tadeusz'
'Rozalski, Marek'
'Krajewska, Urszula'
'Budzisz, Elzbieta'

_publ_section_title
;
 Co(ii), Ni(ii) and Cu(ii) complexes with phenylthiazole and
 thiosemicarbazone-derived ligands: synthesis, structure and cytotoxic
 effects
;
_journal_issue 11
_journal_name_full 'New J. Chem.'
_journal_page_first 5349
_journal_paper_doi 10.1039/C4NJ00977K
_journal_volume 38
_journal_year 2014
_chemical_formula_moiety '(Ni 2+), 2(C6 H9 N3 S), (N O3 1-), (N O3 1-), 0.9(C4 H10 O), 0.4(H2 O)'
_chemical_formula_sum 'C15.6 H27.8 N8 Ni O7.3 S2'
_chemical_formula_weight 567.09
_space_group_IT_number 14
_symmetry_cell_setting monoclinic
_symmetry_Int_Tables_number 14
_symmetry_space_group_name_Hall '-P 2yn'
_symmetry_space_group_name_H-M 'P 1 21/n 1'
_atom_sites_solution_hydrogens geom
_atom_sites_solution_primary direct
_atom_sites_solution_secondary difmap
_audit_creation_method SHELXL-97
_cell_angle_alpha 90.00
_cell_angle_beta 104.258(4)
_cell_angle_gamma 90.00
_cell_formula_units_Z 8
_cell_length_a 16.6552(6)
_cell_length_b 14.1497(5)
_cell_length_c 23.1221(10)
_cell_measurement_reflns_used 17920
_cell_measurement_temperature 293(2)
_cell_measurement_theta_max 25.03
_cell_measurement_theta_min 2.32
_cell_volume 5281.2(4)
_computing_data_collection CrysAlisCCD
_computing_data_reduction 'CrysAlis 171'
_computing_molecular_graphics 'WinGX v1.80.05'
_computing_publication_material CIFTAB
_computing_structure_refinement 'SHELXL-97 (Sheldrick, 1997)'
_computing_structure_solution 'SHELXS-97 (Sheldrick, 1990)'
_diffrn_ambient_temperature 293(2)
_diffrn_measured_fraction_theta_full 0.999
_diffrn_measured_fraction_theta_max 0.999
_diffrn_measurement_device_type 'Oxford Sapphire CCD diffractometer'
_diffrn_radiation_monochromator graphite
_diffrn_radiation_probe x-ray
_diffrn_radiation_type MoK\a
_diffrn_radiation_wavelength 0.71073
_diffrn_reflns_av_R_equivalents 0.0792
_diffrn_reflns_av_sigmaI/netI 0.1087
_diffrn_reflns_limit_h_max 19
_diffrn_reflns_limit_h_min -16
_diffrn_reflns_limit_k_max 16
_diffrn_reflns_limit_k_min -7
_diffrn_reflns_limit_l_max 19
_diffrn_reflns_limit_l_min -27
_diffrn_reflns_number 17920
_diffrn_reflns_theta_full 25.03
_diffrn_reflns_theta_max 25.03
_diffrn_reflns_theta_min 2.32
_diffrn_source 'fine-focus sealed tube'
_exptl_absorpt_coefficient_mu 0.943
_exptl_absorpt_correction_T_max 0.8872
_exptl_absorpt_correction_T_min 0.7399
_exptl_absorpt_correction_type numerical
_exptl_absorpt_process_details 'CrysAlis CCD, Oxford 2001'
_exptl_crystal_colour 'dark green'
_exptl_crystal_density_diffrn 1.426
_exptl_crystal_density_method 'not measured'
_exptl_crystal_description tabular
_exptl_crystal_F_000 2366
_exptl_crystal_size_max 0.34
_exptl_crystal_size_mid 0.26
_exptl_crystal_size_min 0.13
_refine_diff_density_max 0.460
_refine_diff_density_min -0.430
_refine_diff_density_rms 0.107
_refine_ls_extinction_method none
_refine_ls_goodness_of_fit_ref 1.042
_refine_ls_hydrogen_treatment constr
_refine_ls_matrix_type full
_refine_ls_number_parameters 635
_refine_ls_number_reflns 9376
_refine_ls_number_restraints 6
_refine_ls_restrained_S_all 1.047
_refine_ls_R_factor_all 0.1445
_refine_ls_R_factor_gt 0.0720
_refine_ls_shift/su_max 0.000
_refine_ls_shift/su_mean 0.000
_refine_ls_structure_factor_coef Fsqd
_refine_ls_weighting_details 'calc w=1/[\s^2^(Fo^2^)+(0.1202P)^2^+0.0000P] where P=(Fo^2^+2Fc^2^)/3'
_refine_ls_weighting_scheme calc
_refine_ls_wR_factor_gt 0.2057
_refine_ls_wR_factor_ref 0.2381
_reflns_number_gt 4786
_reflns_number_total 9376
_reflns_threshold_expression >2sigma(I)
_cod_data_source_file c4nj00977k2.cif
_cod_data_source_block mr49-1-auto-sch_shape
_cod_depositor_comments 'Adding full bibliography for 7054390--7054393.cif.'
_cod_original_sg_symbol_H-M 'P 21/n'
_cod_original_formula_sum 'C15.60 H27.80 N8 Ni O7.30 S2'
_cod_database_code 7054393

loop_
_symmetry_equiv_pos_as_xyz
'x, y, z'
'-x+1/2, y+1/2, -z+1/2'
'-x, -y, -z'
'x-1/2, -y-1/2, z-1/2'

loop_
_atom_site_label
_atom_site_type_symbol
_atom_site_fract_x
_atom_site_fract_y
_atom_site_fract_z
_atom_site_U_iso_or_equiv
_atom_site_adp_type
_atom_site_occupancy
_atom_site_symmetry_multiplicity
_atom_site_calc_flag
_atom_site_refinement_flags
_atom_site_disorder_assembly
_atom_site_disorder_group
Ni1 Ni 0.35322(5) 0.06095(7) 0.25251(4) 0.0491(3) Uani 1 1 d . . .
N1 N 0.4683(3) -0.0015(4) 0.2630(3) 0.0506(15) Uani 1 1 d . . .
C2 C 0.4972(5) -0.0704(6) 0.2354(4) 0.056(2) Uani 1 1 d . . .
C21 C 0.4601(6) -0.0954(7) 0.1730(4) 0.081(3) Uani 1 1 d . . .
H21A H 0.4186 -0.1431 0.1713 0.121 Uiso 1 1 calc R . .
H21B H 0.5023 -0.1192 0.1550 0.121 Uiso 1 1 calc R . .
H21C H 0.4351 -0.0404 0.1516 0.121 Uiso 1 1 calc R . .
C3 C 0.5674(5) -0.1107(6) 0.2740(4) 0.059(2) Uani 1 1 d . . .
H3 H 0.5984 -0.1610 0.2653 0.071 Uiso 1 1 calc R . .
C4 C 0.5817(4) -0.0628(6) 0.3263(4) 0.056(2) Uani 1 1 d . . .
C41 C 0.6470(6) -0.0807(7) 0.3831(4) 0.087(3) Uani 1 1 d . . .
H41A H 0.6705 -0.1423 0.3815 0.130 Uiso 1 1 calc R . .
H41B H 0.6223 -0.0776 0.4165 0.130 Uiso 1 1 calc R . .
H41C H 0.6897 -0.0338 0.3876 0.130 Uiso 1 1 calc R . .
N5 N 0.5220(4) 0.0060(4) 0.3193(3) 0.0504(15) Uani 1 1 d . . .
C6 C 0.5090(5) 0.0791(6) 0.3558(4) 0.057(2) Uani 1 1 d . . .
S7 S 0.42058(13) 0.14294(18) 0.33832(11) 0.0737(7) Uani 1 1 d . . .
N10 N 0.5694(4) 0.1013(5) 0.4031(3) 0.0680(19) Uani 1 1 d . . .
H10A H 0.5771 0.0539 0.4293 0.102 Uiso 0.66 1 calc PR . .
H10B H 0.5557 0.1533 0.4201 0.102 Uiso 0.67 1 calc PR . .
H10C H 0.6160 0.1114 0.3918 0.102 Uiso 0.67 1 calc PR . .
N11 N 0.2402(3) 0.1212(4) 0.2441(3) 0.0429(14) Uani 1 1 d . . .
C12 C 0.1826(5) 0.1193(6) 0.2749(3) 0.053(2) Uani 1 1 d . . .
C27 C 0.1970(5) 0.0748(7) 0.3339(4) 0.073(3) Uani 1 1 d . . .
H27A H 0.1961 0.0073 0.3295 0.109 Uiso 1 1 calc R . .
H27B H 0.1544 0.0939 0.3528 0.109 Uiso 1 1 calc R . .
H27C H 0.2500 0.0942 0.3579 0.109 Uiso 1 1 calc R . .
C13 C 0.1097(4) 0.1634(6) 0.2418(4) 0.062(2) Uani 1 1 d . . .
H13 H 0.0601 0.1689 0.2531 0.074 Uiso 1 1 calc R . .
C14 C 0.1249(4) 0.1962(5) 0.1906(4) 0.053(2) Uani 1 1 d . . .
C42 C 0.0671(5) 0.2509(8) 0.1425(4) 0.080(3) Uani 1 1 d . . .
H42A H 0.0176 0.2657 0.1549 0.119 Uiso 1 1 calc R . .
H42B H 0.0531 0.2138 0.1067 0.119 Uiso 1 1 calc R . .
H42C H 0.0935 0.3084 0.1351 0.119 Uiso 1 1 calc R . .
N15 N 0.2054(3) 0.1692(4) 0.1922(3) 0.0451(14) Uani 1 1 d . . .
C16 C 0.2589(4) 0.1958(5) 0.1565(4) 0.0496(19) Uani 1 1 d . . .
S17 S 0.35916(12) 0.16723(15) 0.17636(10) 0.0601(6) Uani 1 1 d . . .
N20 N 0.2278(4) 0.2404(6) 0.1081(4) 0.085(2) Uani 1 1 d . . .
H20A H 0.1750 0.2238 0.0943 0.127 Uiso 0.66 1 calc PR . .
H20B H 0.2558 0.2262 0.0811 0.127 Uiso 0.67 1 calc PR . .
H20C H 0.2309 0.3023 0.1151 0.127 Uiso 0.67 1 calc PR . .
N41 N 0.2812(4) -0.0995(5) 0.2338(4) 0.064(2) Uani 1 1 d . . .
O42 O 0.3116(4) -0.0714(5) 0.2869(3) 0.0734(17) Uani 1 1 d . . .
O43 O 0.2920(3) -0.0435(4) 0.1933(3) 0.0590(14) Uani 1 1 d . . .
O44 O 0.2445(4) -0.1743(4) 0.2228(4) 0.093(2) Uani 1 1 d . . .
Ni2 Ni 0.64895(5) 0.55040(6) 0.24132(4) 0.0478(3) Uani 1 1 d . . .
N21 N 0.5531(4) 0.4767(4) 0.2618(3) 0.0521(16) Uani 1 1 d . . .
C22 C 0.4910(5) 0.4236(6) 0.2324(4) 0.055(2) Uani 1 1 d . . .
C28 C 0.4853(5) 0.3912(7) 0.1694(4) 0.078(3) Uani 1 1 d . . .
H28A H 0.5107 0.4373 0.1492 0.117 Uiso 1 1 calc R . .
H28B H 0.4281 0.3838 0.1488 0.117 Uiso 1 1 calc R . .
H28C H 0.5133 0.3317 0.1702 0.117 Uiso 1 1 calc R . .
C23 C 0.4365(5) 0.4039(5) 0.2676(4) 0.055(2) Uani 1 1 d . . .
H23 H 0.3893 0.3665 0.2569 0.066 Uiso 1 1 calc R . .
C24 C 0.4640(4) 0.4482(5) 0.3195(4) 0.0501(19) Uani 1 1 d . . .
C43 C 0.4221(5) 0.4612(7) 0.3704(4) 0.071(2) Uani 1 1 d . . .
H43A H 0.3633 0.4529 0.3557 0.106 Uiso 1 1 calc R . .
H43B H 0.4333 0.5235 0.3868 0.106 Uiso 1 1 calc R . .
H43C H 0.4431 0.4152 0.4009 0.106 Uiso 1 1 calc R . .
N25 N 0.5382(3) 0.4915(4) 0.3174(3) 0.0481(15) Uani 1 1 d . . .
C26 C 0.5938(4) 0.5472(5) 0.3589(4) 0.0513(19) Uani 1 1 d . . .
S27 S 0.65747(13) 0.62267(16) 0.33528(10) 0.0626(6) Uani 1 1 d . . .
N30 N 0.5919(4) 0.5384(5) 0.4146(3) 0.0678(19) Uani 1 1 d . . .
H30A H 0.5462 0.5657 0.4203 0.102 Uiso 0.66 1 calc PR . .
H30B H 0.6362 0.5661 0.4377 0.102 Uiso 0.67 1 calc PR . .
H30C H 0.5918 0.4773 0.4239 0.102 Uiso 0.67 1 calc PR . .
N31 N 0.7382(3) 0.6302(4) 0.2183(3) 0.0515(16) Uani 1 1 d . . .
C32 C 0.8155(5) 0.6506(6) 0.2383(4) 0.062(2) Uani 1 1 d . . .
C29 C 0.8647(5) 0.6062(7) 0.2959(4) 0.084(3) Uani 1 1 d . . .
H29A H 0.8426 0.6268 0.3284 0.126 Uiso 1 1 calc R . .
H29B H 0.9217 0.6249 0.3030 0.126 Uiso 1 1 calc R . .
H29C H 0.8608 0.5386 0.2927 0.126 Uiso 1 1 calc R . .
C33 C 0.8415(6) 0.7176(7) 0.2017(5) 0.074(3) Uani 1 1 d . . .
H33 H 0.8946 0.7423 0.2075 0.089 Uiso 1 1 calc R . .
C34 C 0.7763(6) 0.7392(6) 0.1573(4) 0.067(2) Uani 1 1 d . . .
C44 C 0.7669(7) 0.8148(8) 0.1108(5) 0.101(4) Uani 1 1 d . . .
H44A H 0.8128 0.8578 0.1214 0.152 Uiso 1 1 calc R . .
H44B H 0.7162 0.8486 0.1083 0.152 Uiso 1 1 calc R . .
H44C H 0.7658 0.7865 0.0729 0.152 Uiso 1 1 calc R . .
N35 N 0.7121(4) 0.6859(4) 0.1673(3) 0.0545(17) Uani 1 1 d . . .
C36 C 0.6280(5) 0.6827(5) 0.1354(4) 0.056(2) Uani 1 1 d . . .
S37 S 0.55726(12) 0.64724(16) 0.17107(10) 0.0615(6) Uani 1 1 d . . .
N40 N 0.6106(4) 0.7080(6) 0.0801(4) 0.077(2) Uani 1 1 d . . .
H40A H 0.6377 0.6712 0.0601 0.116 Uiso 0.66 1 calc PR . .
H40B H 0.6256 0.7679 0.0775 0.116 Uiso 0.67 1 calc PR . .
H40C H 0.5563 0.7023 0.0646 0.116 Uiso 0.67 1 calc PR . .
N45 N 0.7151(4) 0.3999(5) 0.2173(4) 0.0586(18) Uani 1 1 d . . .
O46 O 0.6658(3) 0.4471(4) 0.1780(3) 0.0619(15) Uani 1 1 d . . .
O47 O 0.7326(3) 0.4337(4) 0.2692(3) 0.0635(15) Uani 1 1 d . . .
O48 O 0.7427(4) 0.3251(4) 0.2055(3) 0.088(2) Uani 1 1 d . . .
N2 N 0.7372(5) 0.6184(6) 0.9971(4) 0.075(2) Uani 1 1 d . . .
O2 O 0.7656(6) 0.5728(6) 0.9623(4) 0.127(3) Uani 1 1 d . . .
O3 O 0.6900(4) 0.6891(6) 0.9781(3) 0.097(2) Uani 1 1 d . . .
O4 O 0.7505(4) 0.6002(5) 1.0498(3) 0.087(2) Uani 1 1 d . . .
N6 N 0.9260(5) 0.8146(6) 0.0198(4) 0.075(2) Uani 1 1 d . . .
O6 O 0.9368(5) 0.8203(6) 0.0742(4) 0.105(2) Uani 1 1 d . . .
O7 O 0.9269(6) 0.8858(5) -0.0093(4) 0.118(3) Uani 1 1 d . . .
O8 O 0.9106(5) 0.7346(5) -0.0040(3) 0.101(2) Uani 1 1 d . . .
C81 C 0.6319(17) 0.7657(17) 0.5082(9) 0.232(12) Uani 1 1 d D . .
H81A H 0.6277 0.8205 0.5318 0.347 Uiso 1 1 calc R . .
H81B H 0.5803 0.7319 0.4996 0.347 Uiso 1 1 calc R . .
H81C H 0.6442 0.7851 0.4715 0.347 Uiso 1 1 calc R . .
C82 C 0.6969(13) 0.7055(17) 0.5406(10) 0.199(10) Uani 1 1 d D . .
H82A H 0.6845 0.6871 0.5779 0.238 Uiso 1 1 calc R . .
H82B H 0.7484 0.7407 0.5501 0.238 Uiso 1 1 calc R . .
O83 O 0.7071(5) 0.6253(8) 0.5094(4) 0.121(3) Uani 1 1 d . . .
C84 C 0.7702(13) 0.5635(18) 0.5436(8) 0.211(10) Uani 1 1 d D . .
H84A H 0.8223 0.5976 0.5539 0.253 Uiso 1 1 calc R . .
H84B H 0.7558 0.5473 0.5805 0.253 Uiso 1 1 calc R . .
C85 C 0.7818(12) 0.4778(16) 0.5135(10) 0.216(11) Uani 1 1 d D . .
H85A H 0.8234 0.4398 0.5393 0.324 Uiso 1 1 calc R . .
H85B H 0.7992 0.4928 0.4779 0.324 Uiso 1 1 calc R . .
H85C H 0.7306 0.4434 0.5030 0.324 Uiso 1 1 calc R . .
C71 C 0.4917(19) 0.8627(19) 0.9674(12) 0.232(15) Uani 0.80 1 d PD A 1
H71A H 0.4841 0.9017 0.9326 0.349 Uiso 0.80 1 calc PR A 1
H71B H 0.5489 0.8447 0.9805 0.349 Uiso 0.80 1 calc PR A 1
H71C H 0.4759 0.8972 0.9986 0.349 Uiso 0.80 1 calc PR A 1
C72 C 0.4409(18) 0.7788(18) 0.9533(10) 0.222(15) Uani 0.80 1 d PD A 1
H72A H 0.4547 0.7460 0.9202 0.266 Uiso 0.80 1 calc PR A 1
H72B H 0.3831 0.7970 0.9411 0.266 Uiso 0.80 1 calc PR A 1
O73 O 0.4522(6) 0.7209(11) 0.9997(5) 0.113(4) Uani 0.80 1 d PD A 1
C74 C 0.4042(18) 0.6483(18) 0.9758(10) 0.244(18) Uani 0.80 1 d PD A 1
H74A H 0.4242 0.6219 0.9432 0.293 Uiso 0.80 1 calc PR A 1
H74B H 0.3480 0.6704 0.9597 0.293 Uiso 0.80 1 calc PR A 1
C75 C 0.4043(19) 0.576(2) 1.0199(11) 0.29(2) Uani 0.80 1 d PD A 1
H75A H 0.3671 0.5259 1.0023 0.432 Uiso 0.80 1 calc PR A 1
H75B H 0.3865 0.6024 1.0528 0.432 Uiso 0.80 1 calc PR A 1
H75C H 0.4592 0.5507 1.0338 0.432 Uiso 0.80 1 calc PR A 1
O51 O 0.9419(18) 0.5525(16) -0.0544(10) 0.310(13) Uani 0.80 1 d P B 1

loop_
_atom_site_aniso_label
_atom_site_aniso_U_11
_atom_site_aniso_U_22
_atom_site_aniso_U_33
_atom_site_aniso_U_23
_atom_site_aniso_U_13
_atom_site_aniso_U_12
Ni1 0.0399(5) 0.0479(6) 0.0610(7) -0.0016(5) 0.0152(4) 0.0009(4)
N1 0.042(3) 0.051(4) 0.058(4) -0.011(3) 0.008(3) 0.006(3)
C2 0.049(4) 0.065(5) 0.056(5) -0.001(4) 0.015(4) 0.004(4)
C21 0.070(6) 0.092(7) 0.075(7) -0.029(6) 0.009(5) 0.011(5)
C3 0.048(4) 0.053(5) 0.077(6) -0.016(5) 0.019(4) 0.000(4)
C4 0.037(4) 0.055(5) 0.073(6) 0.000(5) 0.010(4) -0.009(4)
C41 0.087(7) 0.082(7) 0.083(7) 0.003(6) 0.003(5) 0.023(6)
N5 0.048(3) 0.051(4) 0.052(4) -0.007(3) 0.012(3) 0.001(3)
C6 0.044(4) 0.064(5) 0.065(5) -0.006(4) 0.016(4) -0.001(4)
S7 0.0522(12) 0.0819(17) 0.0830(17) -0.0270(14) 0.0090(11) 0.0117(12)
N10 0.057(4) 0.077(5) 0.067(5) -0.011(4) 0.009(4) -0.007(4)
N11 0.038(3) 0.037(3) 0.055(4) -0.004(3) 0.016(3) -0.003(3)
C12 0.055(5) 0.052(5) 0.059(5) -0.011(4) 0.027(4) -0.008(4)
C27 0.065(5) 0.097(7) 0.062(6) -0.002(5) 0.029(4) -0.007(5)
C13 0.035(4) 0.085(6) 0.069(6) -0.015(5) 0.019(4) 0.003(4)
C14 0.039(4) 0.050(5) 0.070(6) -0.008(4) 0.016(4) -0.003(4)
C42 0.056(5) 0.099(8) 0.082(7) -0.001(6) 0.013(5) 0.017(5)
N15 0.035(3) 0.047(4) 0.057(4) -0.002(3) 0.017(3) -0.004(3)
C16 0.043(4) 0.050(5) 0.056(5) 0.001(4) 0.013(4) -0.002(4)
S17 0.0440(10) 0.0593(13) 0.0849(16) 0.0096(12) 0.0309(10) -0.0006(10)
N20 0.065(5) 0.104(7) 0.089(6) 0.028(5) 0.026(4) 0.012(5)
N41 0.045(4) 0.050(5) 0.102(7) 0.025(5) 0.027(4) 0.018(4)
O42 0.079(4) 0.075(4) 0.068(4) 0.025(4) 0.021(3) 0.019(3)
O43 0.052(3) 0.049(3) 0.073(4) -0.001(3) 0.010(3) -0.003(3)
O44 0.065(4) 0.032(3) 0.180(7) 0.013(4) 0.026(4) 0.001(3)
Ni2 0.0451(5) 0.0406(5) 0.0611(7) -0.0019(5) 0.0194(4) -0.0014(4)
N21 0.046(3) 0.050(4) 0.064(4) -0.008(3) 0.020(3) -0.008(3)
C22 0.055(5) 0.049(5) 0.058(5) -0.014(4) 0.010(4) -0.009(4)
C28 0.070(6) 0.091(7) 0.078(6) -0.031(6) 0.026(5) -0.028(5)
C23 0.043(4) 0.047(5) 0.076(6) -0.010(4) 0.015(4) -0.007(4)
C24 0.042(4) 0.049(4) 0.061(5) 0.012(4) 0.016(4) 0.004(4)
C43 0.046(4) 0.091(7) 0.081(6) 0.010(5) 0.027(4) -0.005(5)
N25 0.043(3) 0.044(4) 0.056(4) 0.002(3) 0.011(3) -0.002(3)
C26 0.045(4) 0.051(5) 0.057(5) -0.008(4) 0.009(4) 0.002(4)
S27 0.0618(12) 0.0601(13) 0.0702(15) -0.0121(12) 0.0244(11) -0.0171(11)
N30 0.067(4) 0.080(5) 0.057(5) 0.001(4) 0.016(4) -0.007(4)
N31 0.040(3) 0.049(4) 0.069(4) -0.010(4) 0.020(3) -0.003(3)
C32 0.043(4) 0.066(6) 0.083(6) -0.022(5) 0.027(4) -0.014(4)
C29 0.049(5) 0.093(7) 0.102(8) -0.032(7) 0.003(5) -0.006(5)
C33 0.059(5) 0.075(6) 0.100(8) -0.031(6) 0.040(6) -0.022(5)
C34 0.072(6) 0.062(6) 0.075(6) -0.014(5) 0.033(5) -0.023(5)
C44 0.115(8) 0.103(8) 0.097(8) -0.001(7) 0.046(7) -0.050(7)
N35 0.059(4) 0.047(4) 0.064(4) -0.003(4) 0.027(3) -0.007(3)
C36 0.062(5) 0.046(5) 0.065(6) 0.008(4) 0.025(4) 0.006(4)
S37 0.0522(11) 0.0644(14) 0.0731(15) 0.0112(12) 0.0257(10) 0.0067(10)
N40 0.063(4) 0.086(6) 0.091(6) 0.021(5) 0.032(4) 0.004(4)
N45 0.054(4) 0.036(4) 0.096(6) -0.003(4) 0.036(4) -0.004(3)
O46 0.062(3) 0.051(3) 0.077(4) -0.010(3) 0.027(3) 0.000(3)
O47 0.053(3) 0.059(4) 0.077(4) 0.011(3) 0.014(3) 0.002(3)
O48 0.083(4) 0.047(4) 0.156(7) -0.008(4) 0.070(4) 0.001(3)
N2 0.065(5) 0.073(6) 0.089(7) 0.010(6) 0.022(5) -0.013(4)
O2 0.166(8) 0.108(6) 0.132(7) -0.020(6) 0.086(7) -0.011(6)
O3 0.073(4) 0.127(6) 0.092(5) 0.043(5) 0.025(4) 0.012(4)
O4 0.068(4) 0.109(6) 0.080(5) 0.028(4) 0.010(4) 0.003(4)
N6 0.081(5) 0.055(5) 0.084(6) -0.007(5) 0.013(5) -0.011(4)
O6 0.108(6) 0.116(6) 0.089(6) -0.026(5) 0.020(5) -0.025(5)
O7 0.170(8) 0.064(5) 0.122(7) 0.024(5) 0.042(6) -0.007(5)
O8 0.142(7) 0.069(5) 0.085(5) -0.009(4) 0.015(5) -0.014(4)
C81 0.34(3) 0.22(3) 0.123(17) 0.032(16) 0.023(18) 0.00(2)
C82 0.23(2) 0.23(3) 0.16(2) -0.058(19) 0.078(18) -0.09(2)
O83 0.100(6) 0.157(8) 0.097(6) -0.035(6) 0.008(5) -0.010(6)
C84 0.169(18) 0.30(3) 0.126(15) 0.044(18) -0.032(13) 0.05(2)
C85 0.138(14) 0.21(2) 0.27(3) -0.06(2) -0.008(15) 0.039(15)
C71 0.30(4) 0.17(3) 0.18(3) 0.09(2) -0.03(2) 0.01(3)
C72 0.29(4) 0.24(4) 0.095(17) 0.01(2) -0.034(19) 0.09(3)
O73 0.075(6) 0.177(11) 0.073(7) 0.011(7) -0.006(5) 0.012(7)
C74 0.23(3) 0.38(5) 0.081(17) -0.03(2) -0.050(18) 0.08(3)
C75 0.29(4) 0.40(5) 0.14(2) -0.02(3) 0.00(2) -0.23(4)
O51 0.44(4) 0.24(2) 0.27(2) -0.033(18) 0.13(2) 0.11(2)

loop_
_atom_type_symbol
_atom_type_description
_atom_type_scat_dispersion_real
_atom_type_scat_dispersion_imag
_atom_type_scat_source
C C 0.0033 0.0016 'International Tables Vol C Tables 4.2.6.8 and 6.1.1.4'
H H 0.0000 0.0000 'International Tables Vol C Tables 4.2.6.8 and 6.1.1.4'
N N 0.0061 0.0033 'International Tables Vol C Tables 4.2.6.8 and 6.1.1.4'
O O 0.0106 0.0060 'International Tables Vol C Tables 4.2.6.8 and 6.1.1.4'
S S 0.1246 0.1234 'International Tables Vol C Tables 4.2.6.8 and 6.1.1.4'
Ni Ni 0.3393 1.1124 'International Tables Vol C Tables 4.2.6.8 and 6.1.1.4'

loop_
_geom_angle_atom_site_label_1
_geom_angle_atom_site_label_2
_geom_angle_atom_site_label_3
_geom_angle
N11 Ni1 N1 178.7(2)
N11 Ni1 O43 86.7(2)
N1 Ni1 O43 93.6(2)
N11 Ni1 O42 91.4(2)
N1 Ni1 O42 87.7(2)
O43 Ni1 O42 59.6(2)
N11 Ni1 S7 96.46(17)
N1 Ni1 S7 82.83(18)
O43 Ni1 S7 163.48(18)
O42 Ni1 S7 104.1(2)
N11 Ni1 S17 82.44(17)
N1 Ni1 S17 98.81(19)
O43 Ni1 S17 93.76(17)
O42 Ni1 S17 153.0(2)
S7 Ni1 S17 102.71(10)
C2 N1 N5 106.4(6)
C2 N1 Ni1 134.1(5)
N5 N1 Ni1 116.1(4)
N1 C2 C3 109.7(7)
N1 C2 C21 122.6(7)
C3 C2 C21 127.6(7)
C2 C21 H21A 109.5
C2 C21 H21B 109.5
H21A C21 H21B 109.5
C2 C21 H21C 109.5
H21A C21 H21C 109.5
H21B C21 H21C 109.5
C4 C3 C2 107.4(7)
C4 C3 H3 126.3
C2 C3 H3 126.3
C3 C4 N5 106.7(7)
C3 C4 C41 128.6(8)
N5 C4 C41 124.7(8)
C4 C41 H41A 109.5
C4 C41 H41B 109.5
H41A C41 H41B 109.5
C4 C41 H41C 109.5
H41A C41 H41C 109.5
H41B C41 H41C 109.5
C4 N5 N1 109.7(6)
C4 N5 C6 132.4(7)
N1 N5 C6 117.8(6)
N10 C6 N5 118.5(7)
N10 C6 S7 120.6(6)
N5 C6 S7 120.7(6)
C6 S7 Ni1 98.4(3)
C6 N10 H10A 109.5
C6 N10 H10B 109.5
H10A N10 H10B 109.5
C6 N10 H10C 109.5
H10A N10 H10C 109.5
H10B N10 H10C 109.5
C12 N11 N15 105.9(6)
C12 N11 Ni1 135.7(6)
N15 N11 Ni1 118.1(4)
N11 C12 C13 109.8(7)
N11 C12 C27 122.2(7)
C13 C12 C27 128.0(7)
C12 C27 H27A 109.5
C12 C27 H27B 109.5
H27A C27 H27B 109.5
C12 C27 H27C 109.5
H27A C27 H27C 109.5
H27B C27 H27C 109.5
C14 C13 C12 107.8(6)
C14 C13 H13 126.1
C12 C13 H13 126.1
C13 C14 N15 105.7(7)
C13 C14 C42 127.1(7)
N15 C14 C42 127.2(7)
C14 C42 H42A 109.5
C14 C42 H42B 109.5
H42A C42 H42B 109.5
C14 C42 H42C 109.5
H42A C42 H42C 109.5
H42B C42 H42C 109.5
N11 N15 C14 110.8(6)
N11 N15 C16 116.9(5)
C14 N15 C16 131.2(7)
N20 C16 N15 117.9(7)
N20 C16 S17 121.5(6)
N15 C16 S17 120.6(6)
C16 S17 Ni1 97.9(3)
C16 N20 H20A 109.5
C16 N20 H20B 109.5
H20A N20 H20B 109.5
C16 N20 H20C 109.5
H20A N20 H20C 109.5
H20B N20 H20C 109.5
O44 N41 O42 122.2(8)
O44 N41 O43 122.9(9)
O42 N41 O43 114.9(7)
N41 O42 Ni1 90.1(5)
N41 O43 Ni1 95.3(5)
N31 Ni2 N21 176.1(3)
N31 Ni2 O46 88.4(2)
N21 Ni2 O46 92.9(2)
N31 Ni2 O47 92.5(2)
N21 Ni2 O47 91.4(2)
O46 Ni2 O47 59.7(2)
N31 Ni2 S37 83.64(19)
N21 Ni2 S37 92.58(19)
O46 Ni2 S37 95.59(19)
O47 Ni2 S37 155.2(2)
N31 Ni2 S27 96.77(18)
N21 Ni2 S27 83.26(18)
O46 Ni2 S27 159.04(19)
O47 Ni2 S27 99.7(2)
S37 Ni2 S27 105.14(9)
C22 N21 N25 105.5(6)
C22 N21 Ni2 136.3(5)
N25 N21 Ni2 117.6(4)
N21 C22 C23 110.7(7)
N21 C22 C28 121.7(7)
C23 C22 C28 127.7(7)
C22 C28 H28A 109.5
C22 C28 H28B 109.5
H28A C28 H28B 109.5
C22 C28 H28C 109.5
H28A C28 H28C 109.5
H28B C28 H28C 109.5
C24 C23 C22 107.8(7)
C24 C23 H23 126.1
C22 C23 H23 126.1
C23 C24 N25 106.6(6)
C23 C24 C43 129.3(7)
N25 C24 C43 123.8(7)
C24 C43 H43A 109.5
C24 C43 H43B 109.5
H43A C43 H43B 109.5
C24 C43 H43C 109.5
H43A C43 H43C 109.5
H43B C43 H43C 109.5
C24 N25 N21 109.3(6)
C24 N25 C26 131.8(6)
N21 N25 C26 118.9(6)
N30 C26 N25 116.8(7)
N30 C26 S27 123.4(6)
N25 C26 S27 119.8(6)
C26 S27 Ni2 97.1(3)
C26 N30 H30A 109.5
C26 N30 H30B 109.5
H30A N30 H30B 109.5
C26 N30 H30C 109.5
H30A N30 H30C 109.5
H30B N30 H30C 109.5
C32 N31 N35 104.6(6)
C32 N31 Ni2 139.3(6)
N35 N31 Ni2 116.0(4)
N31 C32 C33 111.3(9)
N31 C32 C29 119.8(8)
C33 C32 C29 128.8(8)
C32 C29 H29A 109.5
C32 C29 H29B 109.5
H29A C29 H29B 109.5
C32 C29 H29C 109.5
H29A C29 H29C 109.5
H29B C29 H29C 109.5
C34 C33 C32 107.7(8)
C34 C33 H33 126.1
C32 C33 H33 126.1
C33 C34 N35 105.4(8)
C33 C34 C44 129.7(9)
N35 C34 C44 124.4(9)
C34 C44 H44A 109.5
C34 C44 H44B 109.5
H44A C44 H44B 109.5
C34 C44 H44C 109.5
H44A C44 H44C 109.5
H44B C44 H44C 109.5
C34 N35 N31 111.0(7)
C34 N35 C36 130.0(7)
N31 N35 C36 119.0(6)
N40 C36 N35 117.3(7)
N40 C36 S37 123.9(7)
N35 C36 S37 118.7(6)
C36 S37 Ni2 95.6(3)
C36 N40 H40A 109.5
C36 N40 H40B 109.5
H40A N40 H40B 109.5
C36 N40 H40C 109.5
H40A N40 H40C 109.5
H40B N40 H40C 109.5
O48 N45 O46 121.2(9)
O48 N45 O47 122.4(9)
O46 N45 O47 116.3(6)
N45 O46 Ni2 92.4(5)
N45 O47 Ni2 91.5(4)
O2 N2 O4 123.4(10)
O2 N2 O3 119.5(10)
O4 N2 O3 117.1(9)
O7 N6 O6 119.6(9)
O7 N6 O8 122.4(9)
O6 N6 O8 117.9(9)
C82 C81 H81A 109.5
C82 C81 H81B 109.5
H81A C81 H81B 109.5
C82 C81 H81C 109.5
H81A C81 H81C 109.5
H81B C81 H81C 109.5
C81 C82 O83 113(2)
C81 C82 H82A 109.0
O83 C82 H82A 109.0
C81 C82 H82B 109.0
O83 C82 H82B 109.0
H82A C82 H82B 107.8
C84 O83 C82 112.3(14)
C85 C84 O83 114.4(16)
C85 C84 H84A 108.7
O83 C84 H84A 108.7
C85 C84 H84B 108.7
O83 C84 H84B 108.7
H84A C84 H84B 107.6
C84 C85 H85A 109.5
C84 C85 H85B 109.5
H85A C85 H85B 109.5
C84 C85 H85C 109.5
H85A C85 H85C 109.5
H85B C85 H85C 109.5
C72 C71 H71A 109.5
C72 C71 H71B 109.5
H71A C71 H71B 109.5
C72 C71 H71C 109.5
H71A C71 H71C 109.5
H71B C71 H71C 109.5
C71 C72 O73 111(2)
C71 C72 H72A 109.3
O73 C72 H72A 109.3
C71 C72 H72B 109.3
O73 C72 H72B 109.3
H72A C72 H72B 108.0
C74 O73 C72 100.9(17)
O73 C74 C75 110.9(19)
O73 C74 H74A 109.5
C75 C74 H74A 109.5
O73 C74 H74B 109.5
C75 C74 H74B 109.5
H74A C74 H74B 108.0
C74 C75 H75A 109.5
C74 C75 H75B 109.5
H75A C75 H75B 109.5
C74 C75 H75C 109.5
H75A C75 H75C 109.5
H75B C75 H75C 109.5

loop_
_geom_bond_atom_site_label_1
_geom_bond_atom_site_label_2
_geom_bond_distance
Ni1 N11 2.033(5)
Ni1 N1 2.070(6)
Ni1 O43 2.100(5)
Ni1 O42 2.212(6)
Ni1 S7 2.333(3)
Ni1 S17 2.336(2)
N1 C2 1.320(9)
N1 N5 1.390(8)
C2 C3 1.406(11)
C2 C21 1.466(11)
C21 H21A 0.9600
C21 H21B 0.9600
C21 H21C 0.9600
C3 C4 1.355(11)
C3 H3 0.9300
C4 N5 1.372(9)
C4 C41 1.506(11)
C41 H41A 0.9600
C41 H41B 0.9600
C41 H41C 0.9600
N5 C6 1.385(10)
C6 N10 1.330(10)
C6 S7 1.690(8)
N10 H10A 0.8900
N10 H10B 0.8900
N10 H10C 0.8900
N11 C12 1.327(8)
N11 N15 1.377(8)
C12 C13 1.410(11)
C12 C27 1.467(11)
C27 H27A 0.9600
C27 H27B 0.9600
C27 H27C 0.9600
C13 C14 1.352(11)
C13 H13 0.9300
C14 N15 1.385(9)
C14 C42 1.495(11)
C42 H42A 0.9600
C42 H42B 0.9600
C42 H42C 0.9600
N15 C16 1.407(9)
C16 N20 1.278(10)
C16 S17 1.670(7)
N20 H20A 0.8900
N20 H20B 0.8900
N20 H20C 0.8900
N41 O44 1.217(9)
N41 O42 1.271(9)
N41 O43 1.272(8)
Ni2 N31 2.039(6)
Ni2 N21 2.058(6)
Ni2 O46 2.136(5)
Ni2 O47 2.153(5)
Ni2 S37 2.372(2)
Ni2 S27 2.374(2)
N21 C22 1.322(9)
N21 N25 1.383(8)
C22 C23 1.389(11)
C22 C28 1.507(11)
C28 H28A 0.9600
C28 H28B 0.9600
C28 H28C 0.9600
C23 C24 1.330(11)
C23 H23 0.9300
C24 N25 1.391(9)
C24 C43 1.520(10)
C43 H43A 0.9600
C43 H43B 0.9600
C43 H43C 0.9600
N25 C26 1.400(9)
C26 N30 1.302(9)
C26 S27 1.688(8)
N30 H30A 0.8900
N30 H30B 0.8900
N30 H30C 0.8900
N31 C32 1.288(9)
N31 N35 1.396(8)
C32 C33 1.407(12)
C32 C29 1.518(13)
C29 H29A 0.9600
C29 H29B 0.9600
C29 H29C 0.9600
C33 C34 1.333(13)
C33 H33 0.9300
C34 N35 1.374(9)
C34 C44 1.498(13)
C44 H44A 0.9600
C44 H44B 0.9600
C44 H44C 0.9600
N35 C36 1.414(10)
C36 N40 1.290(10)
C36 S37 1.672(8)
N40 H40A 0.8900
N40 H40B 0.8900
N40 H40C 0.8900
N45 O48 1.211(8)
N45 O46 1.255(9)
N45 O47 1.258(9)
N2 O2 1.214(10)
N2 O4 1.211(9)
N2 O3 1.282(10)
N6 O7 1.212(9)
N6 O6 1.229(10)
N6 O8 1.257(9)
C81 C82 1.435(17)
C81 H81A 0.9600
C81 H81B 0.9600
C81 H81C 0.9600
C82 O83 1.38(2)
C82 H82A 0.9700
C82 H82B 0.9700
O83 C84 1.444(19)
C84 C85 1.435(16)
C84 H84A 0.9700
C84 H84B 0.9700
C85 H85A 0.9600
C85 H85B 0.9600
C85 H85C 0.9600
C71 C72 1.448(18)
C71 H71A 0.9600
C71 H71B 0.9600
C71 H71C 0.9600
C72 O73 1.326(17)
C72 H72A 0.9700
C72 H72B 0.9700
O73 C74 1.336(18)
C74 C75 1.446(17)
C74 H74A 0.9700
C74 H74B 0.9700
C75 H75A 0.9600
C75 H75B 0.9600
C75 H75C 0.9600

loop_
_geom_torsion_atom_site_label_1
_geom_torsion_atom_site_label_2
_geom_torsion_atom_site_label_3
_geom_torsion_atom_site_label_4
_geom_torsion
N11 Ni1 N1 C2 117(10)
O43 Ni1 N1 C2 11.2(8)
O42 Ni1 N1 C2 70.5(8)
S7 Ni1 N1 C2 175.0(8)
S17 Ni1 N1 C2 -83.2(8)
N11 Ni1 N1 N5 -39(11)
O43 Ni1 N1 N5 -144.9(5)
O42 Ni1 N1 N5 -85.6(5)
S7 Ni1 N1 N5 18.9(5)
S17 Ni1 N1 N5 120.7(5)
N5 N1 C2 C3 2.4(9)
Ni1 N1 C2 C3 -155.3(6)
N5 N1 C2 C21 -175.8(8)
Ni1 N1 C2 C21 26.4(13)
N1 C2 C3 C4 -1.1(9)
C21 C2 C3 C4 177.0(8)
C2 C3 C4 N5 -0.7(9)
C2 C3 C4 C41 177.0(8)
C3 C4 N5 N1 2.2(8)
C41 C4 N5 N1 -175.6(7)
C3 C4 N5 C6 -175.0(7)
C41 C4 N5 C6 7.1(13)
C2 N1 N5 C4 -2.9(8)
Ni1 N1 N5 C4 159.5(5)
C2 N1 N5 C6 174.8(6)
Ni1 N1 N5 C6 -22.8(8)
C4 N5 C6 N10 12.8(12)
N1 N5 C6 N10 -164.3(7)
C4 N5 C6 S7 -170.8(6)
N1 N5 C6 S7 12.1(9)
N10 C6 S7 Ni1 179.1(6)
N5 C6 S7 Ni1 2.8(7)
N11 Ni1 S7 C6 168.4(3)
N1 Ni1 S7 C6 -10.4(3)
O43 Ni1 S7 C6 68.0(6)
O42 Ni1 S7 C6 75.4(3)
S17 Ni1 S7 C6 -107.9(3)
N1 Ni1 N11 C12 -10(11)
O43 Ni1 N11 C12 96.3(7)
O42 Ni1 N11 C12 36.8(7)
S7 Ni1 N11 C12 -67.5(7)
S17 Ni1 N11 C12 -169.5(7)
N1 Ni1 N11 N15 179(100)
O43 Ni1 N11 N15 -75.0(5)
O42 Ni1 N11 N15 -134.4(5)
S7 Ni1 N11 N15 121.3(4)
S17 Ni1 N11 N15 19.2(4)
N15 N11 C12 C13 1.9(8)
Ni1 N11 C12 C13 -170.1(6)
N15 N11 C12 C27 -179.2(7)
Ni1 N11 C12 C27 8.8(12)
N11 C12 C13 C14 -2.5(9)
C27 C12 C13 C14 178.6(8)
C12 C13 C14 N15 1.9(9)
C12 C13 C14 C42 -177.7(8)
C12 N11 N15 C14 -0.7(7)
Ni1 N11 N15 C14 173.0(5)
C12 N11 N15 C16 168.8(6)
Ni1 N11 N15 C16 -17.5(7)
C13 C14 N15 N11 -0.8(8)
C42 C14 N15 N11 178.8(8)
C13 C14 N15 C16 -168.4(7)
C42 C14 N15 C16 11.2(13)
N11 N15 C16 N20 -180.0(7)
C14 N15 C16 N20 -13.0(12)
N11 N15 C16 S17 1.6(9)
C14 N15 C16 S17 168.5(6)
N20 C16 S17 Ni1 -166.9(7)
N15 C16 S17 Ni1 11.5(6)
N11 Ni1 S17 C16 -14.5(3)
N1 Ni1 S17 C16 165.9(3)
O43 Ni1 S17 C16 71.7(3)
O42 Ni1 S17 C16 63.5(5)
S7 Ni1 S17 C16 -109.5(3)
O44 N41 O42 Ni1 -178.1(6)
O43 N41 O42 Ni1 1.8(6)
N11 Ni1 O42 N41 84.3(4)
N1 Ni1 O42 N41 -96.7(4)
O43 Ni1 O42 N41 -1.2(4)
S7 Ni1 O42 N41 -178.7(4)
S17 Ni1 O42 N41 8.3(6)
O44 N41 O43 Ni1 178.0(6)
O42 N41 O43 Ni1 -1.9(6)
N11 Ni1 O43 N41 -92.4(4)
N1 Ni1 O43 N41 86.3(4)
O42 Ni1 O43 N41 1.2(4)
S7 Ni1 O43 N41 9.4(8)
S17 Ni1 O43 N41 -174.6(4)
N31 Ni2 N21 C22 74(4)
O46 Ni2 N21 C22 -35.8(8)
O47 Ni2 N21 C22 -95.5(8)
S37 Ni2 N21 C22 59.9(8)
S27 Ni2 N21 C22 164.9(8)
N31 Ni2 N21 N25 -95(4)
O46 Ni2 N21 N25 154.8(5)
O47 Ni2 N21 N25 95.1(5)
S37 Ni2 N21 N25 -109.5(5)
S27 Ni2 N21 N25 -4.5(5)
N25 N21 C22 C23 0.1(9)
Ni2 N21 C22 C23 -170.2(6)
N25 N21 C22 C28 -179.5(7)
Ni2 N21 C22 C28 10.2(13)
N21 C22 C23 C24 1.9(9)
C28 C22 C23 C24 -178.6(8)
C22 C23 C24 N25 -3.0(8)
C22 C23 C24 C43 170.9(8)
C23 C24 N25 N21 3.1(8)
C43 C24 N25 N21 -171.2(7)
C23 C24 N25 C26 179.9(7)
C43 C24 N25 C26 5.6(12)
C22 N21 N25 C24 -1.9(8)
Ni2 N21 N25 C24 170.5(5)
C22 N21 N25 C26 -179.2(6)
Ni2 N21 N25 C26 -6.8(8)
C24 N25 C26 N30 22.2(11)
N21 N25 C26 N30 -161.3(6)
C24 N25 C26 S27 -156.6(6)
N21 N25 C26 S27 20.0(9)
N30 C26 S27 Ni2 161.6(6)
N25 C26 S27 Ni2 -19.7(6)
N31 Ni2 S27 C26 -172.4(3)
N21 Ni2 S27 C26 11.5(3)
O46 Ni2 S27 C26 -69.0(5)
O47 Ni2 S27 C26 -78.8(3)
S37 Ni2 S27 C26 102.3(3)
N21 Ni2 N31 C32 148(3)
O46 Ni2 N31 C32 -101.8(8)
O47 Ni2 N31 C32 -42.2(8)
S37 Ni2 N31 C32 162.4(8)
S27 Ni2 N31 C32 57.9(8)
N21 Ni2 N31 N35 -27(4)
O46 Ni2 N31 N35 82.8(5)
O47 Ni2 N31 N35 142.3(5)
S37 Ni2 N31 N35 -13.0(4)
S27 Ni2 N31 N35 -117.6(4)
N35 N31 C32 C33 -0.6(8)
Ni2 N31 C32 C33 -176.4(6)
N35 N31 C32 C29 177.2(7)
Ni2 N31 C32 C29 1.4(13)
N31 C32 C33 C34 0.4(10)
C29 C32 C33 C34 -177.2(8)
C32 C33 C34 N35 0.1(10)
C32 C33 C34 C44 171.3(9)
C33 C34 N35 N31 -0.5(9)
C44 C34 N35 N31 -172.3(8)
C33 C34 N35 C36 177.7(8)
C44 C34 N35 C36 5.8(13)
C32 N31 N35 C34 0.7(8)
Ni2 N31 N35 C34 177.6(5)
C32 N31 N35 C36 -177.7(7)
Ni2 N31 N35 C36 -0.8(8)
C34 N35 C36 N40 24.4(12)
N31 N35 C36 N40 -157.6(7)
C34 N35 C36 S37 -155.3(7)
N31 N35 C36 S37 22.7(9)
N40 C36 S37 Ni2 152.7(7)
N35 C36 S37 Ni2 -27.6(6)
N31 Ni2 S37 C36 19.7(3)
N21 Ni2 S37 C36 -161.3(3)
O46 Ni2 S37 C36 -68.1(3)
O47 Ni2 S37 C36 -62.4(5)
S27 Ni2 S37 C36 115.0(3)
O48 N45 O46 Ni2 175.9(6)
O47 N45 O46 Ni2 -2.8(6)
N31 Ni2 O46 N45 95.5(4)
N21 Ni2 O46 N45 -88.2(4)
O47 Ni2 O46 N45 1.7(4)
S37 Ni2 O46 N45 178.9(4)
S27 Ni2 O46 N45 -9.5(7)
O48 N45 O47 Ni2 -175.9(6)
O46 N45 O47 Ni2 2.8(6)
N31 Ni2 O47 N45 -88.4(4)
N21 Ni2 O47 N45 90.9(4)
O46 Ni2 O47 N45 -1.7(4)
S37 Ni2 O47 N45 -8.2(6)
S27 Ni2 O47 N45 174.3(4)
C81 C82 O83 C84 -177.5(19)
C82 O83 C84 C85 179(2)
C71 C72 O73 C74 -177(3)
C72 O73 C74 C75 -178(3)
